data_2011519
loop_
_publ_author_name
'Dobley, Arthur'
'Zavalij, Peter Y.'
'Whittingham, M. Stanley'

_publ_section_title
;
 Sodium trivanadium(III) bis(sulfate) hexahydroxide
;
_journal_issue 11
_journal_name_full 'Acta Crystallographica Section C'
_journal_page_first 1294
_journal_page_last 1295
_journal_paper_doi 10.1107/S0108270100011239
_journal_volume 56
_journal_year 2000
_chemical_formula_moiety 'Na V3 (S O4)2 (O H)6'
_chemical_formula_structural 'Na [V3 (S O4)2 (O H)6]'
_chemical_formula_sum 'H6 Na O14 S2 V3'
_chemical_formula_weight 470
_chemical_name_systematic
;
Sodium trivanadium disulfate hexahydroxide
;
_space_group_IT_number 166
_symmetry_cell_setting trigonal
_symmetry_space_group_name_Hall '-R 3 2"'
_symmetry_space_group_name_H-M 'R -3 m :H'
_cell_angle_alpha 90.00
_cell_angle_beta 90.00
_cell_angle_gamma 120.00
_cell_formula_units_Z 3
_cell_length_a 7.2821(6)
_cell_length_b 7.2821(6)
_cell_length_c 16.889(2)
_cell_measurement_reflns_used 1353
_cell_measurement_temperature 293(2)
_cell_measurement_theta_max 56.9
_cell_measurement_theta_min 6.9
_cell_volume 775.62(13)
_computing_cell_refinement 'SAINT (Bruker, 1999)'
_computing_data_collection 'SMART (Bruker, 1999)'
_computing_data_reduction SAINT
_computing_molecular_graphics 'ORTEP-3 (Farrugia, 1997) and ATOMS (Dowty, 1999)'
_computing_publication_material SHELXL97
_computing_structure_refinement 'SHELXL97 (Sheldrick, 1997)'
_computing_structure_solution 'SHELXS97 (Sheldrick, 1990)'
_diffrn_ambient_temperature 293(2)
_diffrn_measured_fraction_theta_full .993
_diffrn_measured_fraction_theta_max .993
_diffrn_measurement_device_type 'CCD Smart Apex'
_diffrn_measurement_method '\w scans'
_diffrn_radiation_monochromator graphite
_diffrn_radiation_source 'fine-focus sealed tube'
_diffrn_radiation_type MoK\a
_diffrn_radiation_wavelength .71073
_diffrn_reflns_av_R_equivalents .0240
_diffrn_reflns_av_sigmaI/netI .0150
_diffrn_reflns_limit_h_max 9
_diffrn_reflns_limit_h_min -9
_diffrn_reflns_limit_k_max 8
_diffrn_reflns_limit_k_min -9
_diffrn_reflns_limit_l_max 11
_diffrn_reflns_limit_l_min -22
_diffrn_reflns_number 1643
_diffrn_reflns_theta_full 28.45
_diffrn_reflns_theta_max 28.45
_diffrn_reflns_theta_min 3.45
_diffrn_standards_decay_% .001
_exptl_absorpt_coefficient_mu 3.19
_exptl_absorpt_correction_T_max .790
_exptl_absorpt_correction_T_min .583
_exptl_absorpt_correction_type psi-scan
_exptl_absorpt_process_details '(SADABS; Sheldrick, 1996)'
_exptl_crystal_colour brown
_exptl_crystal_density_diffrn 3.018
_exptl_crystal_density_method 'not measured'
_exptl_crystal_description octahedron
_exptl_crystal_F_000 690
_exptl_crystal_size_max .13
_exptl_crystal_size_mid .12
_exptl_crystal_size_min .06
_refine_diff_density_max .668
_refine_diff_density_min -.504
_refine_ls_extinction_method none
_refine_ls_goodness_of_fit_ref 1.306
_refine_ls_hydrogen_treatment refall
_refine_ls_matrix_type full
_refine_ls_number_parameters 27
_refine_ls_number_reflns 272
_refine_ls_number_restraints 0
_refine_ls_restrained_S_all 1.306
_refine_ls_R_factor_all .0271
_refine_ls_R_factor_gt .0263
_refine_ls_shift/su_max <0.001
_refine_ls_shift/su_mean .000
_refine_ls_structure_factor_coef Fsqd
_refine_ls_weighting_details 'calc w = 1/[\s^2^(Fo^2^)+(0.0325P)^2^+3.0070P] where P=(Fo^2^+2Fc^2^)/3'
_refine_ls_weighting_scheme calc
_refine_ls_wR_factor_ref .0719
_reflns_number_gt 265
_reflns_number_total 272
_reflns_threshold_expression I>2\s(I)
_cod_data_source_file iz1003.cif
_cod_data_source_block I
_cod_original_cell_volume 775.6(2)
_cod_original_sg_symbol_H-M 'R -3 m'
_cod_database_code 2011519
_cod_database_fobs_code 2011519

loop_
_symmetry_equiv_pos_as_xyz
'x, y, z'
'-y, x-y, z'
'-x+y, -x, z'
'y, x, -z'
'x-y, -y, -z'
'-x, -x+y, -z'
'x+2/3, y+1/3, z+1/3'
'-y+2/3, x-y+1/3, z+1/3'
'-x+y+2/3, -x+1/3, z+1/3'
'y+2/3, x+1/3, -z+1/3'
'x-y+2/3, -y+1/3, -z+1/3'
'-x+2/3, -x+y+1/3, -z+1/3'
'x+1/3, y+2/3, z+2/3'
'-y+1/3, x-y+2/3, z+2/3'
'-x+y+1/3, -x+2/3, z+2/3'
'y+1/3, x+2/3, -z+2/3'
'x-y+1/3, -y+2/3, -z+2/3'
'-x+1/3, -x+y+2/3, -z+2/3'
'-x, -y, -z'
'y, -x+y, -z'
'x-y, x, -z'
'-y, -x, z'
'-x+y, y, z'
'x, x-y, z'
'-x+2/3, -y+1/3, -z+1/3'
'y+2/3, -x+y+1/3, -z+1/3'
'x-y+2/3, x+1/3, -z+1/3'
'-y+2/3, -x+1/3, z+1/3'
'-x+y+2/3, y+1/3, z+1/3'
'x+2/3, x-y+1/3, z+1/3'
'-x+1/3, -y+2/3, -z+2/3'
'y+1/3, -x+y+2/3, -z+2/3'
'x-y+1/3, x+2/3, -z+2/3'
'-y+1/3, -x+2/3, z+2/3'
'-x+y+1/3, y+2/3, z+2/3'
'x+1/3, x-y+2/3, z+2/3'

loop_
_atom_site_label
_atom_site_fract_x
_atom_site_fract_y
_atom_site_fract_z
_atom_site_U_iso_or_equiv
_atom_site_adp_type
_atom_site_calc_flag
_atom_site_refinement_flags
_atom_site_occupancy
_atom_site_disorder_assembly
_atom_site_disorder_group
_atom_site_type_symbol
Na1 .0000 .0000 .0000 .0715(19) Uani d S 1 . . Na
V1 .8333 .1667 .1667 .0081(3) Uani d S 1 . . V
S1 .6667 .3333 .02351(7) .0076(3) Uani d S 1 . . S
O1 1.12675(18) .2535(4) .13318(13) .0117(5) Uani d S 1 . . O
O2 .77717(17) .22283(17) .05270(12) .0131(5) Uani d S 1 . . O
O3 .6667 .3333 -.0627(2) .0121(8) Uani d S 1 . . O
H1 1.167(3) .334(6) .114(3) .015 Uiso d S 1 . . H

loop_
_atom_site_aniso_label
_atom_site_aniso_U_11
_atom_site_aniso_U_22
_atom_site_aniso_U_33
_atom_site_aniso_U_12
_atom_site_aniso_U_13
_atom_site_aniso_U_23
Na1 .094(3) .094(3) .027(2) .0469(16) .000 .000
V1 .0076(3) .0076(3) .0102(4) .0046(3) -.00007(12) .00007(12)
S1 .0084(4) .0084(4) .0061(5) .00418(19) .000 .000
O1 .0086(7) .0101(11) .0168(10) .0050(6) .0030(4) .0060(9)
O2 .0170(8) .0170(8) .0109(9) .0127(9) -.0006(4) .0006(4)
O3 .0153(11) .0153(11) .0057(15) .0077(6) .000 .000

loop_
_atom_type_symbol
_atom_type_description
_atom_type_scat_dispersion_real
_atom_type_scat_dispersion_imag
_atom_type_scat_source
O O .0106 .0060 'International Tables Vol C Tables 4.2.6.8 and 6.1.1.4'
H H .0000 .0000 'International Tables Vol C Tables 4.2.6.8 and 6.1.1.4'
Na Na .0362 .0249 'International Tables Vol C Tables 4.2.6.8 and 6.1.1.4'
S S .1246 .1234 'International Tables Vol C Tables 4.2.6.8 and 6.1.1.4'
V V .3005 .5294 'International Tables Vol C Tables 4.2.6.8 and 6.1.1.4'

loop_
_geom_angle_atom_site_label_1
_geom_angle_atom_site_label_2
_geom_angle_atom_site_label_3
_geom_angle_site_symmetry_1
_geom_angle_site_symmetry_3
_geom_angle
O1 Na1 O1 1_455 19_655 180.00(5)
O1 Na1 O1 1_455 3_665 60.23(8)
O1 Na1 O1 19_655 3_665 119.77(8)
O1 Na1 O1 1_455 21_445 119.77(8)
O1 Na1 O1 19_655 21_445 60.23(8)
O1 Na1 O1 3_665 21_445 180.00(7)
O1 Na1 O1 1_455 2_545 60.23(8)
O1 Na1 O1 19_655 2_545 119.77(8)
O1 Na1 O1 3_665 2_545 60.23(8)
O1 Na1 O1 21_445 2_545 119.77(8)
O1 Na1 O1 1_455 20_565 119.77(8)
O1 Na1 O1 19_655 20_565 60.23(8)
O1 Na1 O1 3_665 20_565 119.77(8)
O1 Na1 O1 21_445 20_565 60.23(8)
O1 Na1 O1 2_545 20_565 180.00(5)
O1 Na1 O2 1_455 3_665 58.52(3)
O1 Na1 O2 19_655 3_665 121.48(3)
O1 Na1 O2 3_665 3_665 58.52(3)
O1 Na1 O2 21_445 3_665 121.48(3)
O1 Na1 O2 2_545 3_665 107.83(6)
O1 Na1 O2 20_565 3_665 72.17(6)
O1 Na1 O2 1_455 21_445 121.48(3)
O1 Na1 O2 19_655 21_445 58.52(3)
O1 Na1 O2 3_665 21_445 121.48(3)
O1 Na1 O2 21_445 21_445 58.52(3)
O1 Na1 O2 2_545 21_445 72.17(6)
O1 Na1 O2 20_565 21_445 107.83(6)
O2 Na1 O2 3_665 21_445 180.00(9)
O1 Na1 O2 1_455 20_565 72.17(6)
O1 Na1 O2 19_655 20_565 107.83(6)
O1 Na1 O2 3_665 20_565 121.48(3)
O1 Na1 O2 21_445 20_565 58.52(3)
O1 Na1 O2 2_545 20_565 121.48(3)
O1 Na1 O2 20_565 20_565 58.52(3)
O2 Na1 O2 3_665 20_565 68.70(4)
O2 Na1 O2 21_445 20_565 111.30(4)
O1 Na1 O2 1_455 2_545 107.83(6)
O1 Na1 O2 19_655 2_545 72.17(6)
O1 Na1 O2 3_665 2_545 58.52(3)
O1 Na1 O2 21_445 2_545 121.48(3)
O1 Na1 O2 2_545 2_545 58.52(3)
O1 Na1 O2 20_565 2_545 121.48(3)
O2 Na1 O2 3_665 2_545 111.30(4)
O2 Na1 O2 21_445 2_545 68.70(4)
O2 Na1 O2 20_565 2_545 180.0
O1 Na1 O2 1_455 1_455 58.52(3)
O1 Na1 O2 19_655 1_455 121.48(3)
O1 Na1 O2 3_665 1_455 107.83(6)
O1 Na1 O2 21_445 1_455 72.17(6)
O1 Na1 O2 2_545 1_455 58.52(3)
O1 Na1 O2 20_565 1_455 121.48(3)
O2 Na1 O2 3_665 1_455 111.30(4)
O2 Na1 O2 21_445 1_455 68.70(4)
O2 Na1 O2 20_565 1_455 68.70(4)
O2 Na1 O2 2_545 1_455 111.30(4)
O1 Na1 O2 1_455 19_655 121.48(3)
O1 Na1 O2 19_655 19_655 58.52(3)
O1 Na1 O2 3_665 19_655 72.17(6)
O1 Na1 O2 21_445 19_655 107.83(6)
O1 Na1 O2 2_545 19_655 121.48(3)
O1 Na1 O2 20_565 19_655 58.52(3)
O2 Na1 O2 3_665 19_655 68.70(4)
O2 Na1 O2 21_445 19_655 111.30(4)
O2 Na1 O2 20_565 19_655 111.30(4)
O2 Na1 O2 2_545 19_655 68.70(4)
O2 Na1 O2 1_455 19_655 180.00(3)
O1 V1 O1 2_645 . 88.55(13)
O1 V1 O1 2_645 26_565 180.0
O1 V1 O1 . 26_565 91.45(13)
O1 V1 O1 2_645 25_655 91.45(13)
O1 V1 O1 . 25_655 180.0
O1 V1 O1 26_565 25_655 88.55(13)
O1 V1 O2 2_645 . 87.67(7)
O1 V1 O2 . . 87.67(7)
O1 V1 O2 26_565 . 92.33(7)
O1 V1 O2 25_655 . 92.33(7)
O1 V1 O2 2_645 25_655 92.33(7)
O1 V1 O2 . 25_655 92.33(7)
O1 V1 O2 26_565 25_655 87.66(7)
O1 V1 O2 25_655 25_655 87.66(7)
O2 V1 O2 . 25_655 180.0
O1 V1 Na1 2_645 1_655 51.58(7)
O1 V1 Na1 . 1_655 51.58(7)
O1 V1 Na1 26_565 1_655 128.42(7)
O1 V1 Na1 25_655 1_655 128.42(7)
O2 V1 Na1 . 1_655 56.96(6)
O2 V1 Na1 25_655 1_655 123.04(6)
O1 V1 Na1 2_645 7 128.42(7)
O1 V1 Na1 . 7 128.42(7)
O1 V1 Na1 26_565 7 51.58(7)
O1 V1 Na1 25_655 7 51.58(7)
O2 V1 Na1 . 7 123.04(6)
O2 V1 Na1 25_655 7 56.96(6)
Na1 V1 Na1 1_655 7 180.0
O3 S1 O2 . . 109.48(9)
O3 S1 O2 . 2_655 109.48(9)
O2 S1 O2 . 2_655 109.46(9)
O3 S1 O2 . 3_665 109.48(9)
O2 S1 O2 . 3_665 109.46(9)
O2 S1 O2 2_655 3_665 109.46(9)
V1 O1 V1 3_765 . 133.23(12)
V1 O1 Na1 3_765 1_655 94.15(7)
V1 O1 Na1 . 1_655 94.15(7)
S1 O2 V1 . . 129.68(13)
S1 O2 Na1 . 1_655 142.95(11)
V1 O2 Na1 . 1_655 87.37(7)

loop_
_geom_bond_atom_site_label_1
_geom_bond_atom_site_label_2
_geom_bond_site_symmetry_2
_geom_bond_distance
_geom_bond_publ_flag
Na1 O1 1_455 2.760(2) ?
Na1 O1 19_655 2.760(2) ?
Na1 O1 3_665 2.760(2) ?
Na1 O1 21_445 2.760(2) ?
Na1 O1 2_545 2.760(2) ?
Na1 O1 20_565 2.760(2) ?
Na1 O2 3_665 2.948(2) ?
Na1 O2 21_445 2.948(2) ?
Na1 O2 20_565 2.948(2) ?
Na1 O2 2_545 2.948(2) ?
Na1 O2 1_455 2.948(2) ?
Na1 O2 19_655 2.948(2) ?
V1 O1 2_645 1.9835(9) yes
V1 O1 . 1.9835(9) yes
V1 O1 26_565 1.9835(9) yes
V1 O1 25_655 1.9835(9) yes
V1 O2 . 2.051(2) yes
V1 O2 25_655 2.051(2) yes
V1 Na1 1_655 3.5132(3) ?
V1 Na1 7 3.5133(3) ?
S1 O3 . 1.457(4) yes
S1 O2 . 1.478(2) yes
S1 O2 2_655 1.478(2) yes
S1 O2 3_665 1.478(2) yes
O1 V1 3_765 1.9835(9) ?
O1 Na1 1_655 2.760(2) ?
O2 Na1 1_655 2.948(2) ?

loop_
_geom_hbond_atom_site_label_D
_geom_hbond_atom_site_label_H
_geom_hbond_atom_site_label_A
_geom_hbond_site_symmetry_A
_geom_hbond_distance_DH
_geom_hbond_distance_HA
_geom_hbond_distance_DA
_geom_hbond_angle_DHA
O1 H1 O3 4_655 .62(4) 2.25(4) 2.865(3) 171(6)
